data_7041425
loop_
_publ_author_name
'Ferrer-Ugalde, A'
'Cabrera-Gonz\'alez, J'
'Ju\'arez-P\'erez, E J'
'Teixidor, F.'
'P\'erez-Inestrosa, E'
'Montenegro, J. M.'
'Sillanp\"a\"a, R'
'Haukka, M.'
'N\'u\~nez, R'

_publ_section_title
;
 Carborane-stilbene dyads: the influence of substituents and cluster
 isomers on photoluminescence properties.
;
_journal_issue 7
_journal_name_full 'Dalton transactions (Cambridge, England : 2003)'
_journal_page_first 2091
_journal_page_last 2104
_journal_paper_doi 10.1039/c6dt04003a
_journal_volume 46
_journal_year 2017
_chemical_formula_moiety 'C22 H40 B20'
_chemical_formula_sum 'C22 H40 B20'
_chemical_formula_weight 520.74
_space_group_crystal_system monoclinic
_space_group_IT_number 14
_space_group_name_Hall '-P 2ybc'
_space_group_name_H-M_alt 'P 1 21/c 1'
_symmetry_space_group_name_Hall '-P 2ybc'
_symmetry_space_group_name_H-M 'P 1 21/c 1'
_atom_sites_solution_hydrogens geom
_audit_creation_method SHELXL-2014/7
_audit_update_record
;
2016-10-03 deposited with the CCDC.
2016-12-13 downloaded from the CCDC.
;
_cell_angle_alpha 90
_cell_angle_beta 113.436(2)
_cell_angle_gamma 90
_cell_formula_units_Z 2
_cell_length_a 12.0182(2)
_cell_length_b 12.79780(10)
_cell_length_c 10.95890(10)
_cell_measurement_reflns_used 23051
_cell_measurement_temperature 123(2)
_cell_measurement_theta_max 76.6380
_cell_measurement_theta_min 3.9540
_cell_volume 1546.50(4)
_computing_cell_refinement
;
CrysAlisPro, Agilent Technologies,
Version 1.171.37.33 (release 27-03-2014 CrysAlis171 .NET)
(compiled Mar 27 2014,17:12:48)
;
_computing_data_collection
;
CrysAlisPro, Agilent Technologies,
Version 1.171.37.33 (release 27-03-2014 CrysAlis171 .NET)
(compiled Mar 27 2014,17:12:48)
;
_computing_data_reduction
;
CrysAlisPro, Agilent Technologies,
Version 1.171.37.33 (release 27-03-2014 CrysAlis171 .NET)
(compiled Mar 27 2014,17:12:48)
;
_computing_molecular_graphics 'UCSF Chimera (Petterssen et al. 2004)'
_computing_publication_material 'SHELXL-2014 (Sheldrick, 2014)'
_computing_structure_refinement 'SHELXL-2014 (Sheldrick, 2014)'
_computing_structure_solution 'SUPERFLIP (Palatinus & Chapuis, 2007)'
_diffrn_ambient_temperature 123(2)
_diffrn_detector_area_resol_mean 10.3953
_diffrn_measured_fraction_theta_full 0.999
_diffrn_measured_fraction_theta_max 0.998
_diffrn_measurement_device '\k-geometry diffractometer'
_diffrn_measurement_device_type 'SuperNova, Dual, Cu at zero, Atlas'
_diffrn_measurement_method '\f scans and \w scans with \k offset'
_diffrn_radiation_monochromator mirror
_diffrn_radiation_type CuK\a
_diffrn_radiation_wavelength 1.54184
_diffrn_reflns_av_R_equivalents 0.0357
_diffrn_reflns_av_unetI/netI 0.0135
_diffrn_reflns_Laue_measured_fraction_full 0.999
_diffrn_reflns_Laue_measured_fraction_max 0.998
_diffrn_reflns_limit_h_max 15
_diffrn_reflns_limit_h_min -15
_diffrn_reflns_limit_k_max 16
_diffrn_reflns_limit_k_min -15
_diffrn_reflns_limit_l_max 13
_diffrn_reflns_limit_l_min -13
_diffrn_reflns_number 38438
_diffrn_reflns_point_group_measured_fraction_full 0.999
_diffrn_reflns_point_group_measured_fraction_max 0.998
_diffrn_reflns_theta_full 67.684
_diffrn_reflns_theta_max 76.892
_diffrn_reflns_theta_min 4.009
_diffrn_source micro-source
_exptl_absorpt_coefficient_mu 0.367
_exptl_absorpt_correction_T_max 0.978
_exptl_absorpt_correction_T_min 0.965
_exptl_absorpt_correction_type gaussian
_exptl_absorpt_process_details
;
CrysAlisPro, Agilent Technologies,
Version 1.171.37.33 (release 27-03-2014 CrysAlis171 .NET)
(compiled Mar 27 2014,17:12:48)
Numerical absorption correction based on gaussian integration over
a multifaceted crystal model
Empirical absorption correction using spherical harmonics,
implemented in SCALE3 ABSPACK scaling algorithm.
;
_exptl_crystal_colour colourless
_exptl_crystal_density_diffrn 1.118
_exptl_crystal_description block
_exptl_crystal_F_000 544
_exptl_crystal_size_max 0.213
_exptl_crystal_size_mid 0.207
_exptl_crystal_size_min 0.138
_refine_diff_density_max 0.294
_refine_diff_density_min -0.241
_refine_diff_density_rms 0.039
_refine_ls_extinction_method none
_refine_ls_goodness_of_fit_ref 1.057
_refine_ls_hydrogen_treatment constr
_refine_ls_matrix_type full
_refine_ls_number_parameters 191
_refine_ls_number_reflns 3255
_refine_ls_number_restraints 0
_refine_ls_restrained_S_all 1.057
_refine_ls_R_factor_all 0.0446
_refine_ls_R_factor_gt 0.0430
_refine_ls_shift/su_max 0.000
_refine_ls_shift/su_mean 0.000
_refine_ls_structure_factor_coef Fsqd
_refine_ls_weighting_details 'w=1/[\s^2^(Fo^2^)+(0.0705P)^2^+0.4301P] where P=(Fo^2^+2Fc^2^)/3'
_refine_ls_weighting_scheme calc
_refine_ls_wR_factor_gt 0.1213
_refine_ls_wR_factor_ref 0.1235
_reflns_Friedel_coverage 0.000
_reflns_number_gt 3075
_reflns_number_total 3255
_reflns_threshold_expression 'I > 2\s(I)'
_cod_data_source_file c6dt04003a2.cif
_cod_data_source_block jc14
_cod_depositor_comments 'Adding full bibliography for 7041421--7041427.cif.'
_cod_database_code 7041425
_shelx_shelxl_version_number 2014/7
_shelx_space_group_comment
;
The symmetry employed for this shelxl refinement is uniquely defined
by the following loop, which should always be used as a source of
symmetry information in preference to the above space-group names.
They are only intended as comments.
;
_shelx_estimated_absorpt_t_min 0.926
_shelx_estimated_absorpt_t_max 0.951

loop_
_space_group_symop_operation_xyz
'x, y, z'
'-x, y+1/2, -z+1/2'
'-x, -y, -z'
'x, -y-1/2, z-1/2'

loop_
_atom_site_label
_atom_site_type_symbol
_atom_site_fract_x
_atom_site_fract_y
_atom_site_fract_z
_atom_site_U_iso_or_equiv
_atom_site_adp_type
_atom_site_occupancy
_atom_site_site_symmetry_order
_atom_site_calc_flag
_atom_site_refinement_flags_posn
_atom_site_refinement_flags_adp
C1 C 0.31622(9) 0.53596(8) 0.23832(10) 0.0228(2) Uani 1 1 d . .
C7 C 0.28108(10) 0.43984(8) 0.01100(11) 0.0272(2) Uani 1 1 d . .
C13 C 0.33816(10) 0.63886(9) 0.31746(10) 0.0271(2) Uani 1 1 d . .
H13A H 0.3327 0.6248 0.4038 0.033 Uiso 1 1 calc R U
H13B H 0.4216 0.6633 0.3364 0.033 Uiso 1 1 calc R U
C14 C 0.25022(9) 0.72507(8) 0.24723(10) 0.0246(2) Uani 1 1 d . .
C15 C 0.13998(10) 0.73527(9) 0.25993(11) 0.0285(2) Uani 1 1 d . .
H15 H 0.1215 0.6899 0.3179 0.034 Uiso 1 1 calc R U
C16 C 0.05707(10) 0.81084(9) 0.18898(12) 0.0290(3) Uani 1 1 d . .
H16 H -0.0184 0.8155 0.1976 0.035 Uiso 1 1 calc R U
C17 C 0.08202(9) 0.88028(8) 0.10511(10) 0.0246(2) Uani 1 1 d . .
C18 C 0.19420(9) 0.87141(8) 0.09485(10) 0.0252(2) Uani 1 1 d . .
H18 H 0.2142 0.9186 0.0398 0.030 Uiso 1 1 calc R U
C19 C 0.27603(9) 0.79470(8) 0.16409(11) 0.0253(2) Uani 1 1 d . .
H19 H 0.3511 0.7893 0.1549 0.030 Uiso 1 1 calc R U
C20 C -0.00832(10) 0.95982(8) 0.03357(11) 0.0275(2) Uani 1 1 d . .
H21 H -0.0863 0.9531 0.0356 0.033 Uiso 1 1 calc R U
C21 C 0.26468(13) 0.45114(10) -0.13338(12) 0.0389(3) Uani 1 1 d . .
H21A H 0.3158 0.3999 -0.1532 0.058 Uiso 1 1 calc R U
H21B H 0.2882 0.5218 -0.1482 0.058 Uiso 1 1 calc R U
H21C H 0.1795 0.4390 -0.1918 0.058 Uiso 1 1 calc R U
B2 B 0.21809(11) 0.53294(9) 0.07447(12) 0.0252(3) Uani 1 1 d . .
H2 H 0.1648 0.6014 0.0171 0.030 Uiso 1 1 calc R U
B3 B 0.37744(11) 0.52404(9) 0.12333(12) 0.0252(3) Uani 1 1 d . .
H3 H 0.4295 0.5872 0.0984 0.030 Uiso 1 1 calc R U
B4 B 0.43962(11) 0.45496(10) 0.27480(12) 0.0264(3) Uani 1 1 d . .
H4 H 0.5325 0.4723 0.3513 0.032 Uiso 1 1 calc R U
B5 B 0.31826(11) 0.42082(10) 0.32016(13) 0.0276(3) Uani 1 1 d . .
H5 H 0.3313 0.4157 0.4270 0.033 Uiso 1 1 calc R U
B6 B 0.18169(11) 0.46988(10) 0.19713(13) 0.0271(3) Uani 1 1 d . .
H6 H 0.1051 0.4971 0.2228 0.033 Uiso 1 1 calc R U
B8 B 0.41606(11) 0.39101(10) 0.12347(13) 0.0273(3) Uani 1 1 d . .
H8 H 0.4931 0.3651 0.0976 0.033 Uiso 1 1 calc R U
B9 B 0.37934(11) 0.32600(10) 0.24593(13) 0.0278(3) Uani 1 1 d . .
H9 H 0.4324 0.2571 0.3026 0.033 Uiso 1 1 calc R U
B10 B 0.21948(11) 0.33531(10) 0.19751(14) 0.0297(3) Uani 1 1 d . .
H10 H 0.1670 0.2724 0.2223 0.036 Uiso 1 1 calc R U
B11 B 0.15789(11) 0.40564(10) 0.04577(13) 0.0297(3) Uani 1 1 d . .
H11 H 0.0649 0.3893 -0.0311 0.036 Uiso 1 1 calc R U
B12 B 0.27993(11) 0.31747(10) 0.07538(13) 0.0284(3) Uani 1 1 d . .
H12 H 0.2671 0.2431 0.0175 0.034 Uiso 1 1 calc R U

loop_
_atom_site_aniso_label
_atom_site_aniso_U_11
_atom_site_aniso_U_22
_atom_site_aniso_U_33
_atom_site_aniso_U_23
_atom_site_aniso_U_13
_atom_site_aniso_U_12
C1 0.0221(5) 0.0227(5) 0.0228(5) 0.0032(4) 0.0082(4) 0.0033(4)
C7 0.0326(6) 0.0221(5) 0.0254(5) 0.0007(4) 0.0101(4) 0.0032(4)
C13 0.0288(5) 0.0258(5) 0.0235(5) -0.0006(4) 0.0070(4) 0.0031(4)
C14 0.0274(5) 0.0218(5) 0.0224(5) -0.0031(4) 0.0076(4) 0.0015(4)
C15 0.0344(6) 0.0252(5) 0.0300(5) 0.0018(4) 0.0172(5) 0.0022(4)
C16 0.0285(5) 0.0276(5) 0.0355(6) 0.0001(4) 0.0174(5) 0.0022(4)
C17 0.0261(5) 0.0219(5) 0.0254(5) -0.0032(4) 0.0097(4) 0.0005(4)
C18 0.0283(5) 0.0225(5) 0.0262(5) -0.0010(4) 0.0122(4) -0.0007(4)
C19 0.0235(5) 0.0240(5) 0.0291(5) -0.0034(4) 0.0110(4) -0.0009(4)
C20 0.0252(5) 0.0264(5) 0.0313(6) -0.0011(4) 0.0116(4) 0.0020(4)
C21 0.0570(8) 0.0327(6) 0.0261(6) 0.0008(4) 0.0155(5) 0.0053(5)
B2 0.0257(6) 0.0220(6) 0.0238(5) 0.0008(4) 0.0056(4) 0.0032(4)
B3 0.0274(6) 0.0240(6) 0.0255(6) 0.0023(4) 0.0121(5) 0.0015(4)
B4 0.0233(5) 0.0274(6) 0.0273(6) 0.0042(5) 0.0086(5) 0.0054(4)
B5 0.0302(6) 0.0261(6) 0.0291(6) 0.0072(5) 0.0144(5) 0.0059(5)
B6 0.0236(6) 0.0241(6) 0.0350(6) 0.0022(5) 0.0131(5) 0.0022(4)
B8 0.0273(6) 0.0258(6) 0.0315(6) 0.0030(5) 0.0145(5) 0.0044(5)
B9 0.0273(6) 0.0251(6) 0.0324(6) 0.0072(5) 0.0134(5) 0.0066(5)
B10 0.0288(6) 0.0229(6) 0.0406(7) 0.0044(5) 0.0173(5) 0.0023(5)
B11 0.0258(6) 0.0230(6) 0.0356(7) -0.0012(5) 0.0072(5) 0.0012(4)
B12 0.0294(6) 0.0215(6) 0.0339(6) 0.0017(5) 0.0124(5) 0.0027(5)

loop_
_atom_type_symbol
_atom_type_description
_atom_type_scat_dispersion_real
_atom_type_scat_dispersion_imag
_atom_type_scat_source
C C 0.0181 0.0091 'International Tables Vol C Tables 4.2.6.8 and 6.1.1.4'
H H 0.0000 0.0000 'International Tables Vol C Tables 4.2.6.8 and 6.1.1.4'
B B 0.0090 0.0039 'International Tables Vol C Tables 4.2.6.8 and 6.1.1.4'

loop_
_geom_angle_atom_site_label_1
_geom_angle_atom_site_label_2
_geom_angle_atom_site_label_3
_geom_angle
_geom_angle_site_symmetry_1
C13 C1 B3 117.80(9) .
C13 C1 B2 120.13(8) .
B3 C1 B2 62.70(7) .
C13 C1 B6 120.07(8) .
B3 C1 B6 113.61(8) .
B2 C1 B6 61.95(7) .
C13 C1 B5 118.35(8) .
B3 C1 B5 112.89(8) .
B2 C1 B5 112.86(8) .
B6 C1 B5 62.11(7) .
C13 C1 B4 116.44(8) .
B3 C1 B4 62.04(7) .
B2 C1 B4 113.60(8) .
B6 C1 B4 113.48(8) .
B5 C1 B4 62.01(7) .
C21 C7 B3 117.55(10) .
C21 C7 B2 117.64(9) .
B3 C7 B2 62.96(7) .
C21 C7 B8 118.39(10) .
B3 C7 B8 62.19(7) .
B2 C7 B8 114.09(8) .
C21 C7 B12 119.62(9) .
B3 C7 B12 113.25(8) .
B2 C7 B12 113.10(9) .
B8 C7 B12 62.22(7) .
C21 C7 B11 119.09(10) .
B3 C7 B11 113.48(8) .
B2 C7 B11 61.77(7) .
B8 C7 B11 113.43(8) .
B12 C7 B11 62.02(7) .
C14 C13 C1 114.16(8) .
C14 C13 H13A 108.7 .
C1 C13 H13A 108.7 .
C14 C13 H13B 108.7 .
C1 C13 H13B 108.7 .
H13A C13 H13B 107.6 .
C15 C14 C19 118.24(10) .
C15 C14 C13 121.23(10) .
C19 C14 C13 120.49(9) .
C16 C15 C14 120.69(10) .
C16 C15 H15 119.7 .
C14 C15 H15 119.7 .
C15 C16 C17 121.33(10) .
C15 C16 H16 119.3 .
C17 C16 H16 119.3 .
C16 C17 C18 117.86(10) .
C16 C17 C20 119.14(9) .
C18 C17 C20 122.99(10) .
C19 C18 C17 120.69(10) .
C19 C18 H18 119.7 .
C17 C18 H18 119.7 .
C18 C19 C14 121.16(10) .
C18 C19 H19 119.4 .
C14 C19 H19 119.4 .
C20 C20 C17 126.30(13) 3_575
C20 C20 H21 116.8 3_575
C17 C20 H21 116.8 .
C7 C21 H21A 109.5 .
C7 C21 H21B 109.5 .
H21A C21 H21B 109.5 .
C7 C21 H21C 109.5 .
H21A C21 H21C 109.5 .
H21B C21 H21C 109.5 .
C7 B2 C1 102.22(8) .
C7 B2 B11 59.78(7) .
C1 B2 B11 105.73(8) .
C7 B2 B6 106.05(8) .
C1 B2 B6 59.19(7) .
B11 B2 B6 60.27(7) .
C7 B2 B3 58.43(7) .
C1 B2 B3 58.31(6) .
B11 B2 B3 108.18(8) .
B6 B2 B3 107.78(8) .
C7 B2 H2 124.5 .
C1 B2 H2 124.9 .
B11 B2 H2 121.4 .
B6 B2 H2 121.7 .
B3 B2 H2 121.8 .
C7 B3 C1 102.88(8) .
C7 B3 B4 106.01(8) .
C1 B3 B4 59.57(6) .
C7 B3 B8 59.45(7) .
C1 B3 B8 106.10(8) .
B4 B3 B8 60.17(7) .
C7 B3 B2 58.62(7) .
C1 B3 B2 58.99(6) .
B4 B3 B2 108.57(8) .
B8 B3 B2 108.30(8) .
C7 B3 H3 124.6 .
C1 B3 H3 124.3 .
B4 B3 H3 121.5 .
B8 B3 H3 121.6 .
B2 B3 H3 121.3 .
C1 B4 B3 58.40(6) .
C1 B4 B8 105.02(8) .
B3 B4 B8 59.95(7) .
C1 B4 B5 58.97(6) .
B3 B4 B5 107.44(8) .
B8 B4 B5 107.84(9) .
C1 B4 B9 105.37(8) .
B3 B4 B9 107.91(9) .
B8 B4 B9 60.13(7) .
B5 B4 B9 59.94(7) .
C1 B4 H4 124.4 .
B3 B4 H4 121.9 .
B8 B4 H4 122.3 .
B5 B4 H4 121.7 .
B9 B4 H4 122.1 .
C1 B5 B4 59.02(6) .
C1 B5 B10 105.49(8) .
B4 B5 B10 108.48(9) .
C1 B5 B6 58.89(6) .
B4 B5 B6 108.39(8) .
B10 B5 B6 60.27(7) .
C1 B5 B9 105.64(8) .
B4 B5 B9 60.22(7) .
B10 B5 B9 60.31(7) .
B6 B5 B9 108.67(9) .
C1 B5 H5 124.2 .
B4 B5 H5 121.3 .
B10 B5 H5 122.0 .
B6 B5 H5 121.2 .
B9 B5 H5 121.9 .
C1 B6 B2 58.86(6) .
C1 B6 B11 105.03(8) .
B2 B6 B11 59.69(7) .
C1 B6 B5 59.00(6) .
B2 B6 B5 107.81(8) .
B11 B6 B5 107.68(8) .
C1 B6 B10 105.24(8) .
B2 B6 B10 107.68(9) .
B11 B6 B10 59.93(7) .
B5 B6 B10 59.85(7) .
C1 B6 H6 124.2 .
B2 B6 H6 121.7 .
B11 B6 H6 122.5 .
B5 B6 H6 121.6 .
B10 B6 H6 122.4 .
C7 B8 B3 58.36(7) .
C7 B8 B4 104.94(8) .
B3 B8 B4 59.88(7) .
C7 B8 B12 58.95(7) .
B3 B8 B12 107.46(8) .
B4 B8 B12 107.97(8) .
C7 B8 B9 105.36(8) .
B3 B8 B9 107.94(8) .
B4 B8 B9 60.24(7) .
B12 B8 B9 59.99(7) .
C7 B8 H8 124.4 .
B3 B8 H8 121.9 .
B4 B8 H8 122.3 .
B12 B8 H8 121.6 .
B9 B8 H8 122.0 .
B5 B9 B12 107.25(8) .
B5 B9 B8 107.36(8) .
B12 B9 B8 59.97(7) .
B5 B9 B4 59.84(7) .
B12 B9 B4 107.45(8) .
B8 B9 B4 59.62(7) .
B5 B9 B10 59.81(7) .
B12 B9 B10 59.77(7) .
B8 B9 B10 107.81(8) .
B4 B9 B10 107.78(8) .
B5 B9 H9 122.2 .
B12 B9 H9 122.1 .
B8 B9 H9 122.0 .
B4 B9 H9 122.0 .
B10 B9 H9 121.8 .
B11 B10 B5 107.55(9) .
B11 B10 B12 60.07(7) .
B5 B10 B12 107.45(9) .
B11 B10 B6 59.73(7) .
B5 B10 B6 59.88(7) .
B12 B10 B6 107.66(9) .
B11 B10 B9 108.16(9) .
B5 B10 B9 59.87(7) .
B12 B10 B9 59.96(7) .
B6 B10 B9 108.01(9) .
B11 B10 H10 121.8 .
B5 B10 H10 122.1 .
B12 B10 H10 121.9 .
B6 B10 H10 121.9 .
B9 B10 H10 121.6 .
C7 B11 B2 58.45(7) .
C7 B11 B6 104.85(8) .
B2 B11 B6 60.04(7) .
C7 B11 B10 105.13(8) .
B2 B11 B10 108.29(9) .
B6 B11 B10 60.35(7) .
C7 B11 B12 58.84(7) .
B2 B11 B12 107.75(9) .
B6 B11 B12 108.07(9) .
B10 B11 B12 59.97(7) .
C7 B11 H11 124.7 .
B2 B11 H11 121.6 .
B6 B11 H11 122.2 .
B10 B11 H11 122.0 .
B12 B11 H11 121.6 .
C7 B12 B10 105.36(8) .
C7 B12 B11 59.14(7) .
B10 B12 B11 59.96(7) .
C7 B12 B8 58.83(7) .
B10 B12 B8 108.26(9) .
B11 B12 B8 108.30(9) .
C7 B12 B9 105.30(9) .
B10 B12 B9 60.27(7) .
B11 B12 B9 108.32(9) .
B8 B12 B9 60.04(7) .
C7 B12 H12 124.3 .
B10 B12 H12 122.1 .
B11 B12 H12 121.3 .
B8 B12 H12 121.4 .
B9 B12 H12 122.1 .

loop_
_geom_bond_atom_site_label_1
_geom_bond_atom_site_label_2
_geom_bond_distance
_geom_bond_site_symmetry_2
_geom_bond_publ_flag
C1 C13 1.5407(14) . yes
C1 B3 1.7001(15) . yes
C1 B2 1.7123(15) . yes
C1 B6 1.7183(15) . yes
C1 B5 1.7201(15) . yes
C1 B4 1.7211(15) . yes
C7 C21 1.5216(15) . yes
C7 B3 1.6982(16) . yes
C7 B2 1.7016(16) . yes
C7 B8 1.7178(16) . yes
C7 B12 1.7200(16) . yes
C7 B11 1.7255(17) . yes
C13 C14 1.5099(14) . ?
C13 H13A 0.9900 . ?
C13 H13B 0.9900 . ?
C14 C15 1.3922(15) . ?
C14 C19 1.3947(15) . ?
C15 C16 1.3845(16) . ?
C15 H15 0.9500 . ?
C16 C17 1.3942(15) . ?
C16 H16 0.9500 . ?
C17 C18 1.4013(14) . ?
C17 C20 1.4672(15) . ?
C18 C19 1.3832(15) . ?
C18 H18 0.9500 . ?
C19 H19 0.9500 . ?
C20 C20 1.325(2) 3_575 ?
C20 H21 0.9500 . ?
C21 H21A 0.9800 . ?
C21 H21B 0.9800 . ?
C21 H21C 0.9800 . ?
B2 B11 1.7593(17) . ?
B2 B6 1.7655(17) . ?
B2 B3 1.7753(17) . ?
B2 H2 1.1200 . ?
B3 B4 1.7631(17) . ?
B3 B8 1.7644(17) . ?
B3 H3 1.1200 . ?
B4 B8 1.7683(18) . ?
B4 B5 1.7725(17) . ?
B4 B9 1.7794(18) . ?
B4 H4 1.1200 . ?
B5 B10 1.7732(19) . ?
B5 B6 1.7737(17) . ?
B5 B9 1.7743(17) . ?
B5 H5 1.1200 . ?
B6 B11 1.7696(18) . ?
B6 B10 1.7806(17) . ?
B6 H6 1.1200 . ?
B8 B12 1.7761(18) . ?
B8 B9 1.7775(17) . ?
B8 H8 1.1200 . ?
B9 B12 1.7766(18) . ?
B9 B10 1.7821(17) . ?
B9 H9 1.1200 . ?
B10 B11 1.7732(18) . ?
B10 B12 1.7733(18) . ?
B10 H10 1.1200 . ?
B11 B12 1.7751(17) . ?
B11 H11 1.1200 . ?
B12 H12 1.1200 . ?

loop_
_geom_torsion_atom_site_label_1
_geom_torsion_atom_site_label_2
_geom_torsion_atom_site_label_3
_geom_torsion_atom_site_label_4
_geom_torsion
_geom_torsion_site_symmetry_4
B3 C1 C13 C14 84.20(11) .
B2 C1 C13 C14 11.27(14) .
B6 C1 C13 C14 -61.73(12) .
B5 C1 C13 C14 -134.16(9) .
B4 C1 C13 C14 154.94(9) .
C1 C13 C14 C15 87.61(12) .
C1 C13 C14 C19 -90.24(12) .
C19 C14 C15 C16 1.69(16) .
C13 C14 C15 C16 -176.21(10) .
C14 C15 C16 C17 -1.36(17) .
C15 C16 C17 C18 -0.11(16) .
C15 C16 C17 C20 -179.18(10) .
C16 C17 C18 C19 1.22(15) .
C20 C17 C18 C19 -179.76(10) .
C17 C18 C19 C14 -0.87(16) .
C15 C14 C19 C18 -0.59(16) .
C13 C14 C19 C18 177.33(9) .
C16 C17 C20 C20 169.44(14) 3_575
C18 C17 C20 C20 -9.6(2) 3_575
C21 C7 B2 C1 -148.78(10) .
B3 C7 B2 C1 -40.19(7) .
B8 C7 B2 C1 -3.50(11) .
B12 C7 B2 C1 65.13(10) .
B11 C7 B2 C1 101.24(9) .
C21 C7 B2 B11 109.98(11) .
B3 C7 B2 B11 -141.43(9) .
B8 C7 B2 B11 -104.74(10) .
B12 C7 B2 B11 -36.11(9) .
C21 C7 B2 B6 150.10(10) .
B3 C7 B2 B6 -101.31(9) .
B8 C7 B2 B6 -64.62(11) .
B12 C7 B2 B6 4.01(12) .
B11 C7 B2 B6 40.12(8) .
C21 C7 B2 B3 -108.59(11) .
B8 C7 B2 B3 36.69(8) .
B12 C7 B2 B3 105.32(10) .
B11 C7 B2 B3 141.43(9) .
C13 C1 B2 C7 148.14(9) .
B3 C1 B2 C7 40.25(8) .
B6 C1 B2 C7 -101.55(9) .
B5 C1 B2 C7 -64.67(10) .
B4 C1 B2 C7 3.51(11) .
C13 C1 B2 B11 -150.15(9) .
B3 C1 B2 B11 101.95(9) .
B6 C1 B2 B11 -39.84(8) .
B5 C1 B2 B11 -2.96(11) .
B4 C1 B2 B11 65.22(11) .
C13 C1 B2 B6 -110.31(10) .
B3 C1 B2 B6 141.79(8) .
B5 C1 B2 B6 36.88(8) .
B4 C1 B2 B6 105.06(9) .
C13 C1 B2 B3 107.89(10) .
B6 C1 B2 B3 -141.79(8) .
B5 C1 B2 B3 -104.92(9) .
B4 C1 B2 B3 -36.73(8) .
C21 C7 B3 C1 149.40(10) .
B2 C7 B3 C1 40.66(7) .
B8 C7 B3 C1 -101.26(8) .
B12 C7 B3 C1 -64.41(10) .
B11 C7 B3 C1 3.87(11) .
C21 C7 B3 B4 -148.96(10) .
B2 C7 B3 B4 102.31(9) .
B8 C7 B3 B4 -39.62(8) .
B12 C7 B3 B4 -2.77(11) .
B11 C7 B3 B4 65.51(10) .
C21 C7 B3 B8 -109.34(11) .
B2 C7 B3 B8 141.93(8) .
B12 C7 B3 B8 36.85(8) .
B11 C7 B3 B8 105.13(9) .
C21 C7 B3 B2 108.73(11) .
B8 C7 B3 B2 -141.93(8) .
B12 C7 B3 B2 -105.07(9) .
B11 C7 B3 B2 -36.79(8) .
C13 C1 B3 C7 -151.96(8) .
B2 C1 B3 C7 -40.47(7) .
B6 C1 B3 C7 -3.91(10) .
B5 C1 B3 C7 64.40(10) .
B4 C1 B3 C7 101.18(9) .
C13 C1 B3 B4 106.86(10) .
B2 C1 B3 B4 -141.65(8) .
B6 C1 B3 B4 -105.09(9) .
B5 C1 B3 B4 -36.78(8) .
C13 C1 B3 B8 146.51(9) .
B2 C1 B3 B8 -102.00(9) .
B6 C1 B3 B8 -65.44(10) .
B5 C1 B3 B8 2.87(11) .
B4 C1 B3 B8 39.65(8) .
C13 C1 B3 B2 -111.49(9) .
B6 C1 B3 B2 36.56(8) .
B5 C1 B3 B2 104.87(9) .
B4 C1 B3 B2 141.65(8) .
C1 B2 B3 C7 132.17(8) .
B11 B2 B3 C7 34.55(8) .
B6 B2 B3 C7 98.26(9) .
C7 B2 B3 C1 -132.17(8) .
B11 B2 B3 C1 -97.62(9) .
B6 B2 B3 C1 -33.91(8) .
C7 B2 B3 B4 -97.81(9) .
C1 B2 B3 B4 34.36(8) .
B11 B2 B3 B4 -63.26(11) .
B6 B2 B3 B4 0.46(11) .
C7 B2 B3 B8 -34.01(8) .
C1 B2 B3 B8 98.16(9) .
B11 B2 B3 B8 0.54(11) .
B6 B2 B3 B8 64.25(10) .
C13 C1 B4 B3 -109.01(10) .
B2 C1 B4 B3 36.99(8) .
B6 C1 B4 B3 105.29(9) .
B5 C1 B4 B3 141.34(9) .
C13 C1 B4 B8 -148.30(9) .
B3 C1 B4 B8 -39.30(8) .
B2 C1 B4 B8 -2.30(11) .
B6 C1 B4 B8 65.99(10) .
B5 C1 B4 B8 102.04(9) .
C13 C1 B4 B5 109.65(10) .
B3 C1 B4 B5 -141.34(9) .
B2 C1 B4 B5 -104.35(9) .
B6 C1 B4 B5 -36.05(9) .
C13 C1 B4 B9 149.14(9) .
B3 C1 B4 B9 -101.85(9) .
B2 C1 B4 B9 -64.86(10) .
B6 C1 B4 B9 3.44(11) .
B5 C1 B4 B9 39.49(8) .
C7 B3 B4 C1 -95.76(9) .
B8 B3 B4 C1 -135.03(9) .
B2 B3 B4 C1 -34.13(8) .
C7 B3 B4 B8 39.27(8) .
C1 B3 B4 B8 135.03(9) .
B2 B3 B4 B8 100.91(9) .
C7 B3 B4 B5 -61.63(10) .
C1 B3 B4 B5 34.13(8) .
B8 B3 B4 B5 -100.90(9) .
B2 B3 B4 B5 0.00(11) .
C7 B3 B4 B9 1.61(11) .
C1 B3 B4 B9 97.37(9) .
B8 B3 B4 B9 -37.67(8) .
B2 B3 B4 B9 63.24(10) .
C13 C1 B5 B4 -106.63(10) .
B3 C1 B5 B4 36.79(8) .
B2 C1 B5 B4 105.55(9) .
B6 C1 B5 B4 142.36(9) .
C13 C1 B5 B10 150.82(9) .
B3 C1 B5 B10 -65.76(10) .
B2 C1 B5 B10 2.99(11) .
B6 C1 B5 B10 39.81(8) .
B4 C1 B5 B10 -102.55(9) .
C13 C1 B5 B6 111.01(10) .
B3 C1 B5 B6 -105.57(9) .
B2 C1 B5 B6 -36.81(8) .
B4 C1 B5 B6 -142.36(9) .
C13 C1 B5 B9 -146.32(9) .
B3 C1 B5 B9 -2.90(11) .
B2 C1 B5 B9 65.85(10) .
B6 C1 B5 B9 102.67(9) .
B4 C1 B5 B9 -39.69(8) .
B3 B4 B5 C1 -33.89(8) .
B8 B4 B5 C1 -97.13(9) .
B9 B4 B5 C1 -134.88(9) .
C1 B4 B5 B10 97.34(9) .
B3 B4 B5 B10 63.44(10) .
B8 B4 B5 B10 0.20(11) .
B9 B4 B5 B10 -37.55(8) .
C1 B4 B5 B6 33.44(8) .
B3 B4 B5 B6 -0.46(12) .
B8 B4 B5 B6 -63.70(11) .
B9 B4 B5 B6 -101.45(10) .
C1 B4 B5 B9 134.88(9) .
B3 B4 B5 B9 100.99(9) .
B8 B4 B5 B9 37.75(8) .
C13 C1 B6 B2 110.40(10) .
B3 C1 B6 B2 -36.85(8) .
B5 C1 B6 B2 -141.27(9) .
B4 C1 B6 B2 -105.26(9) .
C13 C1 B6 B11 149.81(9) .
B3 C1 B6 B11 2.55(11) .
B2 C1 B6 B11 39.40(8) .
B5 C1 B6 B11 -101.87(9) .
B4 C1 B6 B11 -65.86(10) .
C13 C1 B6 B5 -108.33(10) .
B3 C1 B6 B5 104.41(9) .
B2 C1 B6 B5 141.27(9) .
B4 C1 B6 B5 36.01(8) .
C13 C1 B6 B10 -147.88(9) .
B3 C1 B6 B10 64.86(11) .
B2 C1 B6 B10 101.72(9) .
B5 C1 B6 B10 -39.55(8) .
B4 C1 B6 B10 -3.54(11) .
C7 B2 B6 C1 94.87(8) .
B11 B2 B6 C1 134.76(8) .
B3 B2 B6 C1 33.55(7) .
C7 B2 B6 B11 -39.88(8) .
C1 B2 B6 B11 -134.76(8) .
B3 B2 B6 B11 -101.20(9) .
C7 B2 B6 B5 60.59(11) .
C1 B2 B6 B5 -34.28(8) .
B11 B2 B6 B5 100.47(9) .
B3 B2 B6 B5 -0.73(11) .
C7 B2 B6 B10 -2.59(11) .
C1 B2 B6 B10 -97.46(9) .
B11 B2 B6 B10 37.30(8) .
B3 B2 B6 B10 -63.91(11) .
B4 B5 B6 C1 -33.49(8) .
B10 B5 B6 C1 -134.73(9) .
B9 B5 B6 C1 -97.38(9) .
C1 B5 B6 B2 34.23(8) .
B4 B5 B6 B2 0.74(12) .
B10 B5 B6 B2 -100.50(9) .
B9 B5 B6 B2 -63.15(11) .
C1 B5 B6 B11 97.23(9) .
B4 B5 B6 B11 63.75(11) .
B10 B5 B6 B11 -37.49(8) .
B9 B5 B6 B11 -0.15(11) .
C1 B5 B6 B10 134.73(9) .
B4 B5 B6 B10 101.24(10) .
B9 B5 B6 B10 37.35(8) .
C21 C7 B8 B3 108.02(11) .
B2 C7 B8 B3 -36.99(8) .
B12 C7 B8 B3 -141.48(9) .
B11 C7 B8 B3 -105.21(9) .
C21 C7 B8 B4 147.25(10) .
B3 C7 B8 B4 39.24(8) .
B2 C7 B8 B4 2.25(11) .
B12 C7 B8 B4 -102.24(9) .
B11 C7 B8 B4 -65.98(11) .
C21 C7 B8 B12 -110.51(11) .
B3 C7 B8 B12 141.48(9) .
B2 C7 B8 B12 104.49(10) .
B11 C7 B8 B12 36.26(9) .
C21 C7 B8 B9 -150.10(10) .
B3 C7 B8 B9 101.89(9) .
B2 C7 B8 B9 64.90(11) .
B12 C7 B8 B9 -39.59(8) .
B11 C7 B8 B9 -3.32(11) .
C1 B3 B8 C7 95.68(9) .
B4 B3 B8 C7 135.04(9) .
B2 B3 B8 C7 33.68(8) .
C7 B3 B8 B4 -135.04(9) .
C1 B3 B8 B4 -39.36(8) .
B2 B3 B8 B4 -101.37(9) .
C7 B3 B8 B12 -34.01(8) .
C1 B3 B8 B12 61.67(10) .
B4 B3 B8 B12 101.03(9) .
B2 B3 B8 B12 -0.34(11) .
C7 B3 B8 B9 -97.32(9) .
C1 B3 B8 B9 -1.64(11) .
B4 B3 B8 B9 37.72(8) .
B2 B3 B8 B9 -63.64(11) .
C1 B4 B8 C7 0.04(10) .
B3 B4 B8 C7 -38.50(8) .
B5 B4 B8 C7 61.73(10) .
B9 B4 B8 C7 99.39(9) .
C1 B4 B8 B3 38.55(7) .
B5 B4 B8 B3 100.23(9) .
B9 B4 B8 B3 137.89(9) .
C1 B4 B8 B12 -61.62(10) .
B3 B4 B8 B12 -100.17(9) .
B5 B4 B8 B12 0.06(11) .
B9 B4 B8 B12 37.72(8) .
C1 B4 B8 B9 -99.34(9) .
B3 B4 B8 B9 -137.89(9) .
B5 B4 B8 B9 -37.66(8) .
C1 B5 B9 B12 -61.42(10) .
B4 B5 B9 B12 -100.53(9) .
B10 B5 B9 B12 37.77(8) .
B6 B5 B9 B12 0.44(11) .
C1 B5 B9 B8 1.71(11) .
B4 B5 B9 B8 -37.40(8) .
B10 B5 B9 B8 100.89(9) .
B6 B5 B9 B8 63.57(11) .
C1 B5 B9 B4 39.11(8) .
B10 B5 B9 B4 138.30(9) .
B6 B5 B9 B4 100.97(9) .
C1 B5 B9 B10 -99.18(9) .
B4 B5 B9 B10 -138.30(9) .
B6 B5 B9 B10 -37.33(8) .
C7 B8 B9 B5 -61.18(11) .
B3 B8 B9 B5 -0.06(12) .
B4 B8 B9 B5 37.50(8) .
B12 B8 B9 B5 -100.27(9) .
C7 B8 B9 B12 39.09(8) .
B3 B8 B9 B12 100.21(9) .
B4 B8 B9 B12 137.77(9) .
C7 B8 B9 B4 -98.68(9) .
B3 B8 B9 B4 -37.56(8) .
B12 B8 B9 B4 -137.77(9) .
C7 B8 B9 B10 1.89(11) .
B3 B8 B9 B10 63.01(11) .
B4 B8 B9 B10 100.57(9) .
B12 B8 B9 B10 -37.20(8) .
C1 B4 B9 B5 -39.03(8) .
B3 B4 B9 B5 -100.19(9) .
B8 B4 B9 B5 -137.78(9) .
C1 B4 B9 B12 61.16(10) .
B3 B4 B9 B12 0.00(11) .
B8 B4 B9 B12 -37.58(8) .
B5 B4 B9 B12 100.19(9) .
C1 B4 B9 B8 98.75(9) .
B3 B4 B9 B8 37.59(8) .
B5 B4 B9 B8 137.78(9) .
C1 B4 B9 B10 -1.88(11) .
B3 B4 B9 B10 -63.04(11) .
B8 B4 B9 B10 -100.63(9) .
B5 B4 B9 B10 37.15(8) .
C1 B5 B10 B11 -1.77(11) .
B4 B5 B10 B11 -63.70(10) .
B6 B5 B10 B11 37.37(8) .
B9 B5 B10 B11 -101.21(9) .
C1 B5 B10 B12 61.54(10) .
B4 B5 B10 B12 -0.39(11) .
B6 B5 B10 B12 100.68(9) .
B9 B5 B10 B12 -37.90(8) .
C1 B5 B10 B6 -39.14(8) .
B4 B5 B10 B6 -101.07(9) .
B9 B5 B10 B6 -138.58(9) .
C1 B5 B10 B9 99.44(9) .
B4 B5 B10 B9 37.51(8) .
B6 B5 B10 B9 138.58(9) .
C1 B6 B10 B11 -98.79(9) .
B2 B6 B10 B11 -37.19(8) .
B5 B6 B10 B11 -137.92(9) .
C1 B6 B10 B5 39.14(8) .
B2 B6 B10 B5 100.73(9) .
B11 B6 B10 B5 137.92(9) .
C1 B6 B10 B12 -61.18(11) .
B2 B6 B10 B12 0.42(11) .
B11 B6 B10 B12 37.61(8) .
B5 B6 B10 B12 -100.31(9) .
C1 B6 B10 B9 2.15(11) .
B2 B6 B10 B9 63.74(11) .
B11 B6 B10 B9 100.93(10) .
B5 B6 B10 B9 -36.99(8) .
B5 B9 B10 B11 100.17(9) .
B12 B9 B10 B11 -37.23(8) .
B8 B9 B10 B11 0.06(12) .
B4 B9 B10 B11 63.01(11) .
B12 B9 B10 B5 -137.40(9) .
B8 B9 B10 B5 -100.11(9) .
B4 B9 B10 B5 -37.16(8) .
B5 B9 B10 B12 137.40(9) .
B8 B9 B10 B12 37.28(8) .
B4 B9 B10 B12 100.23(9) .
B5 B9 B10 B6 36.99(8) .
B12 B9 B10 B6 -100.40(9) .
B8 B9 B10 B6 -63.12(11) .
B4 B9 B10 B6 -0.17(12) .
C21 C7 B11 B2 -107.69(11) .
B3 C7 B11 B2 37.26(8) .
B8 C7 B11 B2 105.79(9) .
B12 C7 B11 B2 142.13(9) .
C21 C7 B11 B6 -147.42(10) .
B3 C7 B11 B6 -2.47(11) .
B2 C7 B11 B6 -39.73(8) .
B8 C7 B11 B6 66.06(11) .
B12 C7 B11 B6 102.40(9) .
C21 C7 B11 B10 149.88(10) .
B3 C7 B11 B10 -65.17(11) .
B2 C7 B11 B10 -102.44(9) .
B8 C7 B11 B10 3.36(12) .
B12 C7 B11 B10 39.70(8) .
C21 C7 B11 B12 110.18(11) .
B3 C7 B11 B12 -104.87(10) .
B2 C7 B11 B12 -142.13(9) .
B8 C7 B11 B12 -36.34(9) .
C1 B2 B11 C7 -95.19(8) .
B6 B2 B11 C7 -134.51(9) .
B3 B2 B11 C7 -33.99(8) .
C7 B2 B11 B6 134.51(9) .
C1 B2 B11 B6 39.32(8) .
B3 B2 B11 B6 100.51(9) .
C7 B2 B11 B10 96.88(9) .
C1 B2 B11 B10 1.69(11) .
B6 B2 B11 B10 -37.63(8) .
B3 B2 B11 B10 62.88(11) .
C7 B2 B11 B12 33.47(8) .
C1 B2 B11 B12 -61.72(11) .
B6 B2 B11 B12 -101.04(10) .
B3 B2 B11 B12 -0.52(12) .
C1 B6 B11 C7 -0.05(10) .
B2 B6 B11 C7 38.95(8) .
B5 B6 B11 C7 -61.74(10) .
B10 B6 B11 C7 -99.20(9) .
C1 B6 B11 B2 -39.00(7) .
B5 B6 B11 B2 -100.69(9) .
B10 B6 B11 B2 -138.15(9) .
C1 B6 B11 B10 99.15(9) .
B2 B6 B11 B10 138.15(9) .
B5 B6 B11 B10 37.46(8) .
C1 B6 B11 B12 61.49(10) .
B2 B6 B11 B12 100.49(9) .
B5 B6 B11 B12 -0.21(11) .
B10 B6 B11 B12 -37.67(8) .
B5 B10 B11 C7 61.27(10) .
B12 B10 B11 C7 -39.14(8) .
B6 B10 B11 C7 98.71(9) .
B9 B10 B11 C7 -1.97(11) .
B5 B10 B11 B2 0.06(12) .
B12 B10 B11 B2 -100.36(9) .
B6 B10 B11 B2 37.50(8) .
B9 B10 B11 B2 -63.18(11) .
B5 B10 B11 B6 -37.44(8) .
B12 B10 B11 B6 -137.85(9) .
B9 B10 B11 B6 -100.68(10) .
B5 B10 B11 B12 100.41(9) .
B6 B10 B11 B12 137.85(9) .
B9 B10 B11 B12 37.18(8) .
C21 C7 B12 B10 -149.08(11) .
B3 C7 B12 B10 65.49(11) .
B2 C7 B12 B10 -3.73(12) .
B8 C7 B12 B10 102.34(9) .
B11 C7 B12 B10 -39.74(8) .
C21 C7 B12 B11 -109.34(12) .
B3 C7 B12 B11 105.24(10) .
B2 C7 B12 B11 36.01(9) .
B8 C7 B12 B11 142.08(9) .
C21 C7 B12 B8 108.58(12) .
B3 C7 B12 B8 -36.84(9) .
B2 C7 B12 B8 -106.07(9) .
B11 C7 B12 B8 -142.08(9) .
C21 C7 B12 B9 148.18(10) .
B3 C7 B12 B9 2.76(11) .
B2 C7 B12 B9 -66.47(11) .
B8 C7 B12 B9 39.60(8) .
B11 C7 B12 B9 -102.48(9) .
B11 B10 B12 C7 39.35(8) .
B5 B10 B12 C7 -61.24(10) .
B6 B10 B12 C7 1.89(11) .
B9 B10 B12 C7 -99.10(9) .
B5 B10 B12 B11 -100.59(9) .
B6 B10 B12 B11 -37.46(8) .
B9 B10 B12 B11 -138.45(9) .
B11 B10 B12 B8 101.02(9) .
B5 B10 B12 B8 0.43(11) .
B6 B10 B12 B8 63.56(11) .
B9 B10 B12 B8 -37.43(8) .
B11 B10 B12 B9 138.45(9) .
B5 B10 B12 B9 37.86(8) .
B6 B10 B12 B9 100.99(9) .
B2 B11 B12 C7 -33.32(8) .
B6 B11 B12 C7 -96.75(9) .
B10 B11 B12 C7 -134.59(9) .
C7 B11 B12 B10 134.59(9) .
B2 B11 B12 B10 101.27(10) .
B6 B11 B12 B10 37.84(8) .
C7 B11 B12 B8 33.63(8) .
B2 B11 B12 B8 0.32(12) .
B6 B11 B12 B8 -63.12(11) .
B10 B11 B12 B8 -100.96(10) .
C7 B11 B12 B9 97.24(9) .
B2 B11 B12 B9 63.92(11) .
B6 B11 B12 B9 0.48(12) .
B10 B11 B12 B9 -37.35(8) .
B3 B8 B12 C7 33.77(8) .
B4 B8 B12 C7 96.96(9) .
B9 B8 B12 C7 134.79(9) .
C7 B8 B12 B10 -97.27(9) .
B3 B8 B12 B10 -63.50(10) .
B4 B8 B12 B10 -0.31(11) .
B9 B8 B12 B10 37.53(8) .
C7 B8 B12 B11 -33.76(8) .
B3 B8 B12 B11 0.01(11) .
B4 B8 B12 B11 63.20(11) .
B9 B8 B12 B11 101.04(10) .
C7 B8 B12 B9 -134.79(9) .
B3 B8 B12 B9 -101.02(9) .
B4 B8 B12 B9 -37.84(8) .
B5 B9 B12 C7 61.43(10) .
B8 B9 B12 C7 -39.01(8) .
B4 B9 B12 C7 -1.58(11) .
B10 B9 B12 C7 99.21(9) .
B5 B9 B12 B10 -37.79(8) .
B8 B9 B12 B10 -138.23(9) .
B4 B9 B12 B10 -100.80(9) .
B5 B9 B12 B11 -0.57(11) .
B8 B9 B12 B11 -101.01(9) .
B4 B9 B12 B11 -63.58(11) .
B10 B9 B12 B11 37.22(8) .
B5 B9 B12 B8 100.44(9) .
B4 B9 B12 B8 37.43(8) .
B10 B9 B12 B8 138.23(9) .
